data_7212200
loop_
_publ_author_name
'Shi, Shu-Yun'
'Chen, Yan'
'Xu, Jia-Ning'
'Zou, Yong-Cun'
'Cui, Xiao-Bing'
'Wang, Yan'
'Wang, Tie-Gang'
'Xu, Ji-Qing'
'Gao, Zhong-Min'

_publ_section_title
;
 Zero- and two-dimensional structures based on AsIII--VIV polyoxometalates
;
_journal_issue 6
_journal_name_full CrystEngComm
_journal_page_first 1949
_journal_paper_doi 10.1039/b921928e
_journal_volume 12
_journal_year 2010
_chemical_formula_sum 'C15 H57 As6 Cu2.5 N10 O45 V15'
_chemical_formula_weight 2470.18
_chemical_name_systematic
;
?
;
_space_group_IT_number 2
_symmetry_cell_setting triclinic
_symmetry_space_group_name_Hall '-P 1'
_symmetry_space_group_name_H-M 'P -1'
_atom_sites_solution_hydrogens geom
_atom_sites_solution_primary direct
_atom_sites_solution_secondary difmap
_audit_creation_method SHELXL-97
_cell_angle_alpha 88.91(3)
_cell_angle_beta 89.18(3)
_cell_angle_gamma 69.63(3)
_cell_formula_units_Z 2
_cell_length_a 11.872(2)
_cell_length_b 14.840(3)
_cell_length_c 20.235(4)
_cell_measurement_reflns_used 22096
_cell_measurement_temperature 293(2)
_cell_measurement_theta_max 27.51
_cell_measurement_theta_min 3.015
_cell_volume 3341.4(13)
_computing_structure_refinement 'SHELXL-97 (Sheldrick, 1997)'
_computing_structure_solution 'SHELXS-97 (Sheldrick, 1990)'
_diffrn_ambient_temperature 293(2)
_diffrn_measured_fraction_theta_full 0.976
_diffrn_measured_fraction_theta_max 0.976
_diffrn_radiation_monochromator graphite
_diffrn_radiation_source 'fine-focus sealed tube'
_diffrn_radiation_type MoK\a
_diffrn_radiation_wavelength 0.71073
_diffrn_reflns_av_R_equivalents 0.0471
_diffrn_reflns_av_sigmaI/netI 0.0700
_diffrn_reflns_limit_h_max 15
_diffrn_reflns_limit_h_min -15
_diffrn_reflns_limit_k_max 17
_diffrn_reflns_limit_k_min -19
_diffrn_reflns_limit_l_max 25
_diffrn_reflns_limit_l_min -26
_diffrn_reflns_number 31735
_diffrn_reflns_theta_full 27.48
_diffrn_reflns_theta_max 27.48
_diffrn_reflns_theta_min 3.02
_exptl_absorpt_coefficient_mu 5.814
_exptl_absorpt_correction_T_max 0.3209
_exptl_absorpt_correction_T_min 0.1923
_exptl_absorpt_correction_type empirical
_exptl_absorpt_process_details 'SADABS; Bruker, 2000'
_exptl_crystal_density_diffrn 2.455
_exptl_crystal_density_method 'not measured'
_exptl_crystal_F_000 2385
_exptl_crystal_size_max 0.42
_exptl_crystal_size_mid 0.26
_exptl_crystal_size_min 0.25
_refine_diff_density_max 3.273
_refine_diff_density_min -2.932
_refine_diff_density_rms 0.213
_refine_ls_extinction_method none
_refine_ls_goodness_of_fit_ref 1.030
_refine_ls_hydrogen_treatment constr
_refine_ls_matrix_type full
_refine_ls_number_parameters 839
_refine_ls_number_reflns 14965
_refine_ls_number_restraints 25
_refine_ls_restrained_S_all 1.032
_refine_ls_R_factor_all 0.0954
_refine_ls_R_factor_gt 0.0637
_refine_ls_shift/su_max 0.048
_refine_ls_shift/su_mean 0.002
_refine_ls_structure_factor_coef Fsqd
_refine_ls_weighting_details 'calc w=1/[\s^2^(Fo^2^)+(0.1138P)^2^+7.7375P] where P=(Fo^2^+2Fc^2^)/3'
_refine_ls_weighting_scheme calc
_refine_ls_wR_factor_gt 0.1728
_refine_ls_wR_factor_ref 0.1970
_reflns_number_gt 10426
_reflns_number_total 14965
_reflns_threshold_expression >2sigma(I)
_cod_data_source_file b921928e.txt
_cod_data_source_block k
_cod_original_cell_volume 3341.3(12)
_cod_original_sg_symbol_H-M p-1
_cod_original_formula_sum 'C15 H57 As6 Cu2.50 N10 O45 V15'
_cod_database_code 7212200

loop_
_symmetry_equiv_pos_as_xyz
'x, y, z'
'-x, -y, -z'

loop_
_atom_site_label
_atom_site_type_symbol
_atom_site_fract_x
_atom_site_fract_y
_atom_site_fract_z
_atom_site_U_iso_or_equiv
_atom_site_adp_type
_atom_site_occupancy
_atom_site_symmetry_multiplicity
_atom_site_calc_flag
_atom_site_refinement_flags
As1 As 0.35595(8) 0.03654(7) 0.43445(4) 0.0399(2) Uani 1 1 d .
As2 As 0.27686(8) -0.06522(6) 0.31101(4) 0.0395(2) Uani 1 1 d .
As3 As 0.59562(7) 0.32256(6) 0.28408(4) 0.0339(2) Uani 1 1 d .
As4 As 0.36645(8) 0.51808(6) 0.25795(4) 0.0354(2) Uani 1 1 d .
As5 As -0.12758(7) 0.29766(6) 0.15865(4) 0.0353(2) Uani 1 1 d .
As6 As 0.03250(7) 0.37844(6) 0.05772(4) 0.0347(2) Uani 1 1 d .
Cu1 Cu 0.5000 -0.5000 0.0000 0.0424(4) Uani 1 2 d S
Cu2 Cu -0.26185(11) 0.45438(13) 0.44781(7) 0.0741(5) Uani 1 1 d .
Cu3 Cu 0.77826(10) -0.02039(9) 0.07814(6) 0.0465(3) Uani 1 1 d .
V1 V 0.06864(13) 0.14506(11) 0.37255(7) 0.0355(3) Uani 1 1 d .
V2 V -0.03138(11) 0.47830(10) 0.21493(6) 0.0316(3) Uani 1 1 d .
V3 V 0.44770(12) 0.34305(10) 0.13442(6) 0.0300(3) Uani 1 1 d .
V4 V 0.51903(12) 0.01009(10) 0.28678(6) 0.0329(3) Uani 1 1 d .
V5 V 0.51326(12) 0.17042(10) 0.37942(6) 0.0326(3) Uani 1 1 d .
V6 V 0.19032(12) 0.48375(10) 0.14180(6) 0.0322(3) Uani 1 1 d .
V7 V 0.04697(12) 0.09308(10) 0.23056(7) 0.0334(3) Uani 1 1 d .
V8 V 0.14407(11) 0.13615(10) 0.09978(6) 0.0302(3) Uani 1 1 d .
V9 V 0.35125(11) 0.37798(10) 0.39363(6) 0.0292(3) Uani 1 1 d .
V10 V 0.32279(11) 0.23613(10) 0.07201(6) 0.0292(3) Uani 1 1 d .
V11 V 0.36014(12) 0.01308(10) 0.16785(6) 0.0309(3) Uani 1 1 d .
V12 V -0.06040(11) 0.32973(10) 0.31486(6) 0.0302(3) Uani 1 1 d .
V13 V 0.19340(12) 0.27402(10) 0.43082(6) 0.0305(3) Uani 1 1 d .
V14 V 0.11815(11) 0.49010(10) 0.32197(6) 0.0298(3) Uani 1 1 d .
V15 V 0.56577(11) 0.14475(10) 0.19722(6) 0.0287(3) Uani 1 1 d .
O1 O -0.0116(7) 0.1077(6) 0.4239(3) 0.0601(19) Uani 1 1 d .
O2 O 0.1708(6) 0.5777(5) 0.0966(3) 0.0479(15) Uani 1 1 d .
O3 O 0.6305(6) -0.0883(5) 0.2952(3) 0.0522(17) Uani 1 1 d .
O4 O -0.1927(5) 0.3682(5) 0.3475(3) 0.0420(15) Uani 1 1 d .
O5 O 0.1082(5) 0.0909(5) 0.0345(3) 0.0433(15) Uani 1 1 d .
O6 O 0.0576(6) 0.5921(5) 0.3565(3) 0.0454(15) Uani 1 1 d .
O7 O 0.4158(6) -0.0870(5) 0.1297(3) 0.0460(15) Uani 1 1 d .
O8 O 0.3625(6) 0.2237(5) -0.0042(3) 0.0449(15) Uani 1 1 d .
O9 O -0.0348(6) 0.0267(5) 0.2254(3) 0.0511(16) Uani 1 1 d .
O10 O 0.3275(6) -0.0572(4) 0.3924(3) 0.0443(15) Uani 1 1 d .
O11 O 0.6223(6) 0.1389(5) 0.4299(3) 0.0510(17) Uani 1 1 d .
O12 O 0.0483(5) 0.4436(4) 0.1266(3) 0.0358(13) Uani 1 1 d .
O13 O -0.0980(5) 0.3529(4) 0.0849(3) 0.0368(13) Uani 1 1 d .
O14 O 0.1437(5) 0.2657(4) 0.0777(3) 0.0362(13) Uani 1 1 d .
O15 O 0.3830(5) 0.4396(5) 0.4521(3) 0.0437(15) Uani 1 1 d .
O16 O 0.1849(5) 0.0487(4) 0.1747(3) 0.0331(12) Uani 1 1 d .
O17 O 0.7004(5) 0.0985(5) 0.1700(3) 0.0450(15) Uani 1 1 d .
O18 O 0.5359(6) 0.3708(5) 0.0838(3) 0.0430(14) Uani 1 1 d .
O19 O -0.1501(6) 0.5709(5) 0.2075(3) 0.0498(16) Uani 1 1 d .
O20 O 0.1569(6) 0.2906(5) 0.5078(3) 0.0442(15) Uani 1 1 d .
O21 O 0.0496(5) 0.2771(4) 0.3858(3) 0.0359(13) Uani 1 1 d .
O22 O 0.3722(5) -0.0190(5) 0.2661(3) 0.0403(14) Uani 1 1 d .
O23 O 0.4530(5) 0.0608(4) 0.3750(3) 0.0385(13) Uani 1 1 d .
O24 O 0.2983(5) 0.4617(4) 0.3147(3) 0.0341(12) Uani 1 1 d .
O25 O 0.1130(5) 0.5080(4) 0.2260(2) 0.0329(12) Uani 1 1 d .
O26 O -0.0063(5) 0.4377(4) 0.3063(2) 0.0325(12) Uani 1 1 d .
O27 O -0.0757(5) 0.3603(4) 0.2164(2) 0.0338(12) Uani 1 1 d .
O28 O 0.2246(5) 0.1346(4) 0.4124(3) 0.0387(13) Uani 1 1 d .
O29 O 0.5326(5) 0.2840(4) 0.2165(2) 0.0340(12) Uani 1 1 d .
O30 O 0.3502(5) 0.4607(4) 0.1847(3) 0.0358(13) Uani 1 1 d .
O31 O 0.1485(5) 0.0401(4) 0.3096(3) 0.0393(13) Uani 1 1 d .
O32 O 0.4957(5) 0.0471(4) 0.1958(3) 0.0327(12) Uani 1 1 d .
O33 O -0.0178(5) 0.1936(4) 0.2925(3) 0.0371(13) Uani 1 1 d .
O34 O 0.5035(5) 0.3033(4) 0.3475(3) 0.0346(12) Uani 1 1 d .
O35 O -0.0023(5) 0.1885(4) 0.1558(3) 0.0337(12) Uani 1 1 d .
O36 O 0.1843(5) 0.3963(4) 0.3924(3) 0.0329(12) Uani 1 1 d .
O37 O 0.5708(5) 0.1206(4) 0.2928(2) 0.0314(12) Uani 1 1 d .
O38 O 0.5216(5) 0.4487(4) 0.2755(3) 0.0376(13) Uani 1 1 d .
O39 O 0.2923(5) 0.3702(4) 0.0961(2) 0.0332(12) Uani 1 1 d .
O40 O 0.4652(5) 0.2108(4) 0.1243(2) 0.0313(11) Uani 1 1 d .
O41 O 0.3650(5) 0.2494(4) 0.4192(2) 0.0327(12) Uani 1 1 d .
O42 O 0.3126(5) 0.1145(4) 0.1005(3) 0.0327(12) Uani 1 1 d .
N1 N 0.4457(7) -0.4085(6) 0.0748(4) 0.0489(19) Uani 1 1 d .
H1A H 0.3922 -0.3528 0.0598 0.059 Uiso 1 1 calc R
H1B H 0.4085 -0.4331 0.1055 0.059 Uiso 1 1 calc R
N2 N 0.6652(6) -0.4986(6) 0.0229(4) 0.0478(19) Uani 1 1 d .
H2A H 0.7154 -0.5589 0.0310 0.057 Uiso 1 1 calc R
H2B H 0.6951 -0.4741 -0.0113 0.057 Uiso 1 1 calc R
N3 N -0.1765(11) 0.5418(13) 0.4211(8) 0.127(7) Uani 1 1 d DU
H3A H -0.1607 0.5699 0.4571 0.152 Uiso 1 1 calc R
H3B H -0.1062 0.5081 0.4016 0.152 Uiso 1 1 calc R
N4 N -0.4004(8) 0.5450(7) 0.3959(4) 0.063(2) Uani 1 1 d U
H4A H -0.4086 0.5190 0.3572 0.076 Uiso 1 1 calc R
H4B H -0.4696 0.5592 0.4190 0.076 Uiso 1 1 calc R
N5 N -0.3425(8) 0.3615(8) 0.4716(4) 0.075(3) Uani 1 1 d .
H5A H -0.4200 0.3945 0.4812 0.090 Uiso 1 1 calc R
H5B H -0.3407 0.3253 0.4362 0.090 Uiso 1 1 calc R
N6 N -0.1329(8) 0.3609(10) 0.5086(5) 0.093(4) Uani 1 1 d U
H6A H -0.0651 0.3329 0.4851 0.111 Uiso 1 1 calc R
H6B H -0.1157 0.3940 0.5414 0.111 Uiso 1 1 calc R
N7 N 0.7001(8) -0.1138(6) 0.1110(4) 0.055(2) Uani 1 1 d .
H7A H 0.6369 -0.0831 0.1372 0.067 Uiso 1 1 calc R
H7B H 0.6728 -0.1373 0.0764 0.067 Uiso 1 1 calc R
N8 N 0.9159(7) -0.1018(6) 0.1325(4) 0.053(2) Uani 1 1 d .
H8A H 0.9752 -0.1380 0.1059 0.063 Uiso 1 1 calc R
H8B H 0.9448 -0.0642 0.1563 0.063 Uiso 1 1 calc R
N9 N 0.8512(7) 0.0799(6) 0.0532(4) 0.0467(19) Uani 1 1 d .
H9A H 0.8409 0.1217 0.0864 0.056 Uiso 1 1 calc R
H9B H 0.9306 0.0517 0.0456 0.056 Uiso 1 1 calc R
N10 N 0.6416(7) 0.0597(7) 0.0226(4) 0.052(2) Uani 1 1 d .
H10A H 0.6352 0.0260 -0.0128 0.062 Uiso 1 1 calc R
H10B H 0.5728 0.0744 0.0461 0.062 Uiso 1 1 calc R
C1 C 0.5441(15) -0.3895(15) 0.1051(8) 0.108(5) Uani 1 1 d U
H1C H 0.5359 -0.3352 0.0750 0.129 Uiso 1 1 calc R
C2 C 0.6554(10) -0.4414(10) 0.0799(7) 0.077(4) Uani 1 1 d .
H2C H 0.7002 -0.4836 0.1149 0.093 Uiso 1 1 calc R
H2D H 0.6962 -0.3963 0.0698 0.093 Uiso 1 1 calc R
C3 C -0.247(2) 0.6127(16) 0.3769(10) 0.139(8) Uani 1 1 d DU
H3C H -0.2330 0.6724 0.3840 0.167 Uiso 1 1 calc R
H3D H -0.2231 0.5930 0.3319 0.167 Uiso 1 1 calc R
C4 C -0.370(2) 0.6284(16) 0.3851(12) 0.136(7) Uani 1 1 d DU
H4C H -0.3938 0.6659 0.4255 0.163 Uiso 1 1 calc R
C5 C -0.2896(16) 0.2982(17) 0.5273(9) 0.132(8) Uani 1 1 d D
H5C H -0.3351 0.3237 0.5671 0.158 Uiso 1 1 calc R
H5D H -0.2947 0.2354 0.5198 0.158 Uiso 1 1 calc R
C6 C -0.1740(19) 0.289(2) 0.5361(13) 0.179(11) Uani 1 1 d DU
H6C H -0.1472 0.2477 0.4974 0.215 Uiso 1 1 calc R
C7 C 0.7851(12) -0.1921(9) 0.1476(7) 0.079(4) Uani 1 1 d .
H7C H 0.7434 -0.2136 0.1826 0.094 Uiso 1 1 calc R
H7D H 0.8219 -0.2456 0.1184 0.094 Uiso 1 1 calc R
C8 C 0.8766(15) -0.1624(12) 0.1757(9) 0.104(6) Uani 1 1 d .
H8C H 0.8343 -0.1193 0.2112 0.124 Uiso 1 1 calc R
C9 C 0.7905(10) 0.1317(8) -0.0076(5) 0.059(3) Uani 1 1 d .
H9C H 0.8204 0.0881 -0.0448 0.071 Uiso 1 1 calc R
C10 C 0.6590(9) 0.1477(8) 0.0006(5) 0.051(2) Uani 1 1 d .
H10C H 0.6238 0.1977 0.0326 0.061 Uiso 1 1 calc R
H10D H 0.6186 0.1689 -0.0413 0.061 Uiso 1 1 calc R
C11 C 0.5253(13) -0.3292(10) 0.1629(6) 0.077(4) Uani 1 1 d .
H11A H 0.6000 -0.3230 0.1752 0.116 Uiso 1 1 calc R
H11B H 0.4955 -0.3579 0.1989 0.116 Uiso 1 1 calc R
H11C H 0.4679 -0.2667 0.1528 0.116 Uiso 1 1 calc R
C12 C -0.100(2) 0.2140(18) 0.5812(12) 0.177(10) Uiso 1 1 d D
H12A H -0.0193 0.2153 0.5812 0.265 Uiso 1 1 calc R
H12B H -0.0980 0.1522 0.5669 0.265 Uiso 1 1 calc R
H12C H -0.1328 0.2254 0.6251 0.265 Uiso 1 1 calc R
C13 C -0.438(2) 0.6837(17) 0.3365(8) 0.159(10) Uani 1 1 d DU
H13A H -0.4219 0.7424 0.3320 0.238 Uiso 1 1 calc R
H13B H -0.5217 0.6981 0.3475 0.238 Uiso 1 1 calc R
H13C H -0.4204 0.6497 0.2956 0.238 Uiso 1 1 calc R
C14 C 0.9801(16) -0.2415(12) 0.2124(9) 0.110(6) Uani 1 1 d .
H14A H 0.9467 -0.2770 0.2421 0.165 Uiso 1 1 calc R
H14B H 1.0260 -0.2119 0.2371 0.165 Uiso 1 1 calc R
H14C H 1.0314 -0.2844 0.1807 0.165 Uiso 1 1 calc R
C15 C 0.8154(10) 0.2207(8) -0.0234(6) 0.061(3) Uani 1 1 d .
H15A H 0.9005 0.2057 -0.0283 0.092 Uiso 1 1 calc R
H15B H 0.7857 0.2655 0.0118 0.092 Uiso 1 1 calc R
H15C H 0.7761 0.2485 -0.0638 0.092 Uiso 1 1 calc R
OW1 O 0.2568(14) 0.2429(13) 0.2517(8) 0.180(7) Uani 1 1 d .
OW2 O 0.8100(15) -0.1421(14) 0.3911(9) 0.208(9) Uani 1 1 d .
OW3 O -0.1670(9) 0.0253(9) 0.3460(6) 0.116(4) Uani 1 1 d .

loop_
_atom_site_aniso_label
_atom_site_aniso_U_11
_atom_site_aniso_U_22
_atom_site_aniso_U_33
_atom_site_aniso_U_23
_atom_site_aniso_U_13
_atom_site_aniso_U_12
As1 0.0415(5) 0.0423(5) 0.0336(4) -0.0016(3) -0.0025(4) -0.0112(4)
As2 0.0419(5) 0.0324(5) 0.0443(5) -0.0062(3) 0.0005(4) -0.0129(4)
As3 0.0235(4) 0.0457(5) 0.0348(4) -0.0132(3) 0.0002(3) -0.0142(4)
As4 0.0371(5) 0.0353(5) 0.0368(4) -0.0114(3) 0.0018(3) -0.0158(4)
As5 0.0201(4) 0.0416(5) 0.0404(4) -0.0189(3) -0.0017(3) -0.0050(3)
As6 0.0311(4) 0.0358(5) 0.0311(4) -0.0092(3) -0.0059(3) -0.0032(3)
Cu1 0.0331(8) 0.0543(10) 0.0387(8) 0.0022(6) -0.0028(6) -0.0137(7)
Cu2 0.0300(6) 0.1179(14) 0.0722(9) -0.0575(9) 0.0043(6) -0.0204(7)
Cu3 0.0340(6) 0.0490(7) 0.0566(7) -0.0152(5) -0.0045(5) -0.0134(5)
V1 0.0333(7) 0.0441(9) 0.0334(7) -0.0123(6) 0.0055(5) -0.0184(6)
V2 0.0221(6) 0.0311(7) 0.0351(7) -0.0125(5) -0.0035(5) -0.0003(5)
V3 0.0277(7) 0.0338(7) 0.0287(6) -0.0063(5) 0.0022(5) -0.0106(6)
V4 0.0259(7) 0.0318(7) 0.0341(7) -0.0081(5) -0.0041(5) -0.0007(5)
V5 0.0245(7) 0.0397(8) 0.0302(7) -0.0087(5) -0.0038(5) -0.0062(6)
V6 0.0324(7) 0.0303(7) 0.0313(7) -0.0066(5) -0.0002(5) -0.0075(6)
V7 0.0275(7) 0.0352(8) 0.0393(7) -0.0151(6) 0.0015(5) -0.0127(6)
V8 0.0218(6) 0.0341(7) 0.0327(6) -0.0158(5) -0.0017(5) -0.0062(5)
V9 0.0223(6) 0.0372(8) 0.0273(6) -0.0139(5) -0.0014(5) -0.0084(5)
V10 0.0241(6) 0.0324(7) 0.0280(6) -0.0099(5) -0.0001(5) -0.0054(5)
V11 0.0258(7) 0.0285(7) 0.0352(7) -0.0127(5) 0.0002(5) -0.0048(5)
V12 0.0192(6) 0.0395(8) 0.0306(6) -0.0176(5) 0.0026(5) -0.0077(5)
V13 0.0256(7) 0.0391(8) 0.0257(6) -0.0110(5) 0.0018(5) -0.0095(6)
V14 0.0248(6) 0.0322(7) 0.0302(6) -0.0133(5) -0.0006(5) -0.0063(5)
V15 0.0189(6) 0.0340(7) 0.0300(6) -0.0124(5) 0.0004(5) -0.0048(5)
O1 0.060(5) 0.080(6) 0.054(4) -0.013(3) 0.018(3) -0.042(4)
O2 0.053(4) 0.038(4) 0.046(3) -0.005(3) -0.003(3) -0.007(3)
O3 0.040(4) 0.042(4) 0.057(4) -0.006(3) -0.013(3) 0.009(3)
O4 0.020(3) 0.054(4) 0.051(3) -0.027(3) 0.005(2) -0.011(3)
O5 0.038(3) 0.047(4) 0.042(3) -0.023(3) -0.004(3) -0.011(3)
O6 0.043(4) 0.039(4) 0.050(4) -0.023(3) 0.002(3) -0.008(3)
O7 0.042(4) 0.039(4) 0.052(4) -0.021(3) -0.001(3) -0.005(3)
O8 0.041(4) 0.061(4) 0.033(3) -0.010(3) 0.009(2) -0.019(3)
O9 0.039(4) 0.048(4) 0.074(4) -0.018(3) 0.003(3) -0.024(3)
O10 0.053(4) 0.036(3) 0.044(3) -0.001(3) -0.002(3) -0.014(3)
O11 0.039(4) 0.058(4) 0.048(4) -0.011(3) -0.015(3) -0.006(3)
O12 0.034(3) 0.033(3) 0.038(3) -0.010(2) -0.005(2) -0.008(2)
O13 0.024(3) 0.048(4) 0.034(3) -0.008(2) -0.011(2) -0.007(2)
O14 0.027(3) 0.029(3) 0.048(3) -0.009(2) -0.004(2) -0.003(2)
O15 0.039(3) 0.057(4) 0.036(3) -0.022(3) 0.000(2) -0.017(3)
O16 0.022(3) 0.035(3) 0.039(3) -0.008(2) 0.003(2) -0.006(2)
O17 0.024(3) 0.058(4) 0.049(3) -0.020(3) 0.002(2) -0.007(3)
O18 0.048(4) 0.043(4) 0.040(3) -0.004(3) 0.008(3) -0.019(3)
O19 0.036(3) 0.039(4) 0.062(4) -0.011(3) -0.007(3) 0.005(3)
O20 0.045(4) 0.055(4) 0.034(3) -0.013(3) 0.008(3) -0.019(3)
O21 0.030(3) 0.046(4) 0.033(3) -0.015(2) -0.003(2) -0.013(3)
O22 0.037(3) 0.050(4) 0.034(3) 0.001(2) -0.006(2) -0.016(3)
O23 0.034(3) 0.040(3) 0.039(3) -0.008(2) 0.001(2) -0.009(3)
O24 0.024(3) 0.044(3) 0.034(3) -0.001(2) -0.004(2) -0.011(2)
O25 0.031(3) 0.034(3) 0.031(3) -0.012(2) -0.002(2) -0.007(2)
O26 0.024(3) 0.039(3) 0.033(3) -0.012(2) -0.001(2) -0.008(2)
O27 0.038(3) 0.034(3) 0.031(3) -0.013(2) -0.001(2) -0.014(2)
O28 0.030(3) 0.038(3) 0.046(3) -0.010(2) -0.003(2) -0.009(3)
O29 0.035(3) 0.040(3) 0.030(3) -0.012(2) -0.001(2) -0.015(3)
O30 0.033(3) 0.041(3) 0.032(3) -0.015(2) 0.004(2) -0.010(3)
O31 0.032(3) 0.047(4) 0.039(3) -0.014(2) 0.005(2) -0.013(3)
O32 0.026(3) 0.035(3) 0.036(3) -0.010(2) -0.005(2) -0.008(2)
O33 0.028(3) 0.043(3) 0.041(3) -0.018(2) 0.004(2) -0.011(3)
O34 0.028(3) 0.040(3) 0.035(3) -0.012(2) 0.006(2) -0.010(2)
O35 0.027(3) 0.034(3) 0.035(3) -0.016(2) 0.004(2) -0.004(2)
O36 0.025(3) 0.038(3) 0.034(3) -0.009(2) 0.001(2) -0.009(2)
O37 0.027(3) 0.038(3) 0.028(3) -0.009(2) 0.001(2) -0.009(2)
O38 0.036(3) 0.043(4) 0.042(3) -0.008(2) -0.005(2) -0.024(3)
O39 0.031(3) 0.033(3) 0.032(3) -0.007(2) -0.002(2) -0.008(2)
O40 0.024(3) 0.036(3) 0.033(3) -0.008(2) -0.001(2) -0.010(2)
O41 0.026(3) 0.037(3) 0.032(3) -0.011(2) -0.001(2) -0.006(2)
O42 0.026(3) 0.032(3) 0.039(3) -0.009(2) -0.004(2) -0.008(2)
N1 0.048(5) 0.043(5) 0.051(4) 0.010(3) -0.009(4) -0.010(4)
N2 0.030(4) 0.070(6) 0.042(4) 0.013(4) -0.004(3) -0.017(4)
N3 0.062(8) 0.173(16) 0.166(14) -0.132(12) 0.054(8) -0.062(9)
N4 0.057(5) 0.080(6) 0.055(5) -0.028(4) 0.011(4) -0.025(4)
N5 0.044(5) 0.117(9) 0.045(5) -0.028(5) -0.003(4) -0.002(5)
N6 0.028(4) 0.164(12) 0.056(6) -0.061(6) -0.011(4) 0.007(6)
N7 0.047(5) 0.055(5) 0.067(5) -0.023(4) 0.005(4) -0.020(4)
N8 0.037(4) 0.051(5) 0.066(5) -0.023(4) -0.004(4) -0.008(4)
N9 0.031(4) 0.065(6) 0.043(4) -0.022(4) 0.002(3) -0.015(4)
N10 0.031(4) 0.077(6) 0.048(4) -0.021(4) 0.000(3) -0.019(4)
C1 0.090(8) 0.140(10) 0.098(8) -0.047(7) -0.004(6) -0.043(7)
C2 0.048(7) 0.085(9) 0.094(9) -0.015(7) -0.033(6) -0.013(6)
C3 0.19(2) 0.16(2) 0.125(16) -0.060(11) 0.080(13) -0.140(18)
C4 0.140(11) 0.121(10) 0.151(10) 0.010(8) 0.005(8) -0.052(8)
C5 0.086(13) 0.18(2) 0.107(14) 0.020(13) -0.033(10) -0.014(13)
C6 0.15(2) 0.18(3) 0.17(2) 0.062(18) -0.064(19) -0.011(16)
C7 0.078(9) 0.052(7) 0.105(10) 0.017(7) -0.013(7) -0.023(7)
C8 0.098(12) 0.082(11) 0.144(14) 0.058(10) -0.047(10) -0.049(9)
C9 0.064(7) 0.060(7) 0.056(6) -0.014(5) -0.001(5) -0.023(6)
C10 0.042(5) 0.054(6) 0.051(5) -0.012(4) -0.002(4) -0.010(5)
C11 0.098(10) 0.070(9) 0.071(8) 0.002(6) -0.019(7) -0.037(8)
C13 0.24(3) 0.22(3) 0.070(11) 0.019(12) -0.013(12) -0.16(2)
C14 0.117(14) 0.078(11) 0.130(14) 0.009(9) -0.054(11) -0.028(10)
C15 0.056(7) 0.049(7) 0.074(7) -0.007(5) -0.001(5) -0.011(5)
OW1 0.142(15) 0.199(19) 0.188(17) -0.044(14) 0.008(13) -0.043(14)
OW2 0.172(15) 0.23(2) 0.242(18) 0.127(16) -0.137(14) -0.103(15)
OW3 0.065(6) 0.125(10) 0.166(11) -0.037(8) 0.038(7) -0.042(6)

loop_
_atom_type_symbol
_atom_type_description
_atom_type_scat_dispersion_real
_atom_type_scat_dispersion_imag
_atom_type_scat_source
C C 0.0033 0.0016 'International Tables Vol C Tables 4.2.6.8 and 6.1.1.4'
H H 0.0000 0.0000 'International Tables Vol C Tables 4.2.6.8 and 6.1.1.4'
N N 0.0061 0.0033 'International Tables Vol C Tables 4.2.6.8 and 6.1.1.4'
O O 0.0106 0.0060 'International Tables Vol C Tables 4.2.6.8 and 6.1.1.4'
V V 0.3005 0.5294 'International Tables Vol C Tables 4.2.6.8 and 6.1.1.4'
Cu Cu 0.3201 1.2651 'International Tables Vol C Tables 4.2.6.8 and 6.1.1.4'
As As 0.0499 2.0058 'International Tables Vol C Tables 4.2.6.8 and 6.1.1.4'

loop_
_geom_angle_atom_site_label_1
_geom_angle_atom_site_label_2
_geom_angle_atom_site_label_3
_geom_angle
_geom_angle_site_symmetry_1
_geom_angle_site_symmetry_3
O23 As1 O10 98.2(3) . .
O23 As1 O28 96.6(3) . .
O10 As1 O28 99.5(3) . .
O22 As2 O31 97.1(3) . .
O22 As2 O10 99.4(3) . .
O31 As2 O10 99.1(3) . .
O34 As3 O29 98.9(3) . .
O34 As3 O38 97.1(3) . .
O29 As3 O38 99.5(3) . .
O24 As4 O30 99.6(3) . .
O24 As4 O38 98.5(3) . .
O30 As4 O38 99.0(3) . .
O27 As5 O13 99.1(3) . .
O27 As5 O35 99.9(3) . .
O13 As5 O35 98.7(3) . .
O12 As6 O14 98.9(3) . .
O12 As6 O13 98.5(3) . .
O14 As6 O13 98.6(3) . .
N1 Cu1 N1 180.0(4) . 2_645
N1 Cu1 N2 83.8(3) . .
N1 Cu1 N2 96.2(3) 2_645 .
N1 Cu1 N2 96.2(3) . 2_645
N1 Cu1 N2 83.8(3) 2_645 2_645
N2 Cu1 N2 180.0(4) . 2_645
N3 Cu2 N5 177.1(4) . .
N3 Cu2 N4 85.2(6) . .
N5 Cu2 N4 95.8(4) . .
N3 Cu2 N6 99.3(7) . .
N5 Cu2 N6 80.0(5) . .
N4 Cu2 N6 174.0(4) . .
N3 Cu2 O4 88.6(4) . .
N5 Cu2 O4 88.7(3) . .
N4 Cu2 O4 87.8(3) . .
N6 Cu2 O4 96.3(3) . .
N8 Cu3 N10 179.1(3) . .
N8 Cu3 N7 83.6(4) . .
N10 Cu3 N7 96.4(4) . .
N8 Cu3 N9 95.9(3) . .
N10 Cu3 N9 84.3(3) . .
N7 Cu3 N9 174.6(3) . .
O1 V1 O21 112.2(3) . .
O1 V1 O33 110.9(3) . .
O21 V1 O33 83.8(2) . .
O1 V1 O28 110.8(3) . .
O21 V1 O28 77.9(2) . .
O33 V1 O28 138.1(3) . .
O1 V1 O31 108.4(3) . .
O21 V1 O31 139.2(3) . .
O33 V1 O31 78.1(2) . .
O28 V1 O31 91.8(2) . .
O1 V1 V12 113.2(3) . .
O21 V1 V12 41.57(16) . .
O33 V1 V12 43.02(17) . .
O28 V1 V12 114.47(19) . .
O31 V1 V12 116.19(19) . .
O1 V1 V7 113.6(3) . .
O21 V1 V7 114.87(17) . .
O33 V1 V7 37.53(17) . .
O28 V1 V7 122.62(18) . .
O31 V1 V7 40.63(18) . .
V12 V1 V7 78.47(6) . .
O1 V1 V13 115.6(3) . .
O21 V1 V13 37.57(16) . .
O33 V1 V13 114.76(19) . .
O28 V1 V13 40.42(17) . .
O31 V1 V13 123.28(18) . .
V12 V1 V13 77.09(5) . .
V7 V1 V13 130.41(6) . .
O19 V2 O26 110.5(3) . .
O19 V2 O25 113.8(3) . .
O26 V2 O25 83.7(2) . .
O19 V2 O27 109.4(3) . .
O26 V2 O27 77.9(2) . .
O25 V2 O27 136.7(2) . .
O19 V2 O12 109.7(3) . .
O26 V2 O12 139.8(2) . .
O25 V2 O12 78.5(2) . .
O27 V2 O12 90.9(2) . .
O19 V2 V14 113.4(2) . .
O26 V2 V14 41.94(16) . .
O25 V2 V14 42.74(16) . .
O27 V2 V14 114.56(17) . .
O12 V2 V14 116.81(16) . .
O19 V2 V6 116.7(3) . .
O26 V2 V6 114.95(17) . .
O25 V2 V6 37.60(15) . .
O27 V2 V6 121.21(17) . .
O12 V2 V6 40.95(16) . .
V14 V2 V6 78.47(5) . .
O19 V2 V12 113.0(3) . .
O26 V2 V12 37.27(17) . .
O25 V2 V12 114.14(18) . .
O27 V2 V12 40.81(15) . .
O12 V2 V12 123.40(18) . .
V14 V2 V12 77.15(5) . .
V6 V2 V12 129.94(6) . .
O18 V3 O40 109.7(3) . .
O18 V3 O39 110.7(3) . .
O40 V3 O39 85.2(2) . .
O18 V3 O29 111.1(3) . .
O40 V3 O29 78.1(2) . .
O39 V3 O29 138.1(2) . .
O18 V3 O30 109.2(3) . .
O40 V3 O30 141.0(2) . .
O39 V3 O30 79.1(2) . .
O29 V3 O30 90.2(2) . .
O18 V3 V10 111.6(2) . .
O40 V3 V10 42.43(15) . .
O39 V3 V10 43.55(17) . .
O29 V3 V10 115.10(17) . .
O30 V3 V10 117.88(17) . .
O18 V3 V6 116.3(2) . .
O40 V3 V6 115.69(17) . .
O39 V3 V6 38.16(16) . .
O29 V3 V6 119.89(17) . .
O30 V3 V6 40.89(16) . .
V10 V3 V6 79.10(5) . .
O18 V3 V15 112.3(2) . .
O40 V3 V15 37.95(15) . .
O39 V3 V15 117.13(18) . .
O29 V3 V15 40.56(16) . .
O30 V3 V15 124.19(18) . .
V10 V3 V15 78.60(5) . .
V6 V3 V15 131.11(6) . .
O3 V4 O32 110.6(3) . .
O3 V4 O37 110.9(3) . .
O32 V4 O37 83.9(2) . .
O3 V4 O22 109.5(3) . .
O32 V4 O22 78.1(2) . .
O37 V4 O22 139.4(3) . .
O3 V4 O23 110.2(3) . .
O32 V4 O23 139.1(2) . .
O37 V4 O23 78.8(2) . .
O22 V4 O23 91.5(2) . .
O3 V4 V15 113.5(3) . .
O32 V4 V15 41.35(17) . .
O37 V4 V15 43.02(15) . .
O22 V4 V15 114.11(18) . .
O23 V4 V15 115.89(19) . .
O3 V4 V5 115.9(2) . .
O32 V4 V5 114.85(18) . .
O37 V4 V5 38.40(15) . .
O22 V4 V5 122.07(19) . .
O23 V4 V5 40.41(18) . .
V15 V4 V5 78.48(5) . .
O3 V4 V11 113.7(2) . .
O32 V4 V11 37.50(16) . .
O37 V4 V11 115.22(16) . .
O22 V4 V11 40.69(16) . .
O23 V4 V11 123.15(17) . .
V15 V4 V11 76.60(5) . .
V5 V4 V11 130.01(6) . .
O11 V5 O41 112.8(3) . .
O11 V5 O37 109.4(3) . .
O41 V5 O37 137.7(2) . .
O11 V5 O23 106.8(3) . .
O41 V5 O23 90.7(2) . .
O37 V5 O23 78.9(2) . .
O11 V5 O34 104.2(3) . .
O41 V5 O34 78.6(2) . .
O37 V5 O34 89.5(2) . .
O23 V5 O34 149.0(2) . .
O11 V5 V9 113.2(2) . .
O41 V5 V9 37.95(18) . .
O37 V5 V9 119.92(18) . .
O23 V5 V9 123.72(18) . .
O34 V5 V9 40.65(15) . .
O11 V5 V4 112.6(2) . .
O41 V5 V4 120.55(17) . .
O37 V5 V4 38.65(17) . .
O23 V5 V4 40.29(16) . .
O34 V5 V4 123.33(15) . .
V9 V5 V4 134.13(6) . .
O2 V6 O25 114.7(3) . .
O2 V6 O39 110.1(3) . .
O25 V6 O39 135.2(2) . .
O2 V6 O12 106.4(3) . .
O25 V6 O12 79.0(2) . .
O39 V6 O12 89.7(2) . .
O2 V6 O30 103.6(3) . .
O25 V6 O30 90.1(2) . .
O39 V6 O30 78.5(2) . .
O12 V6 O30 150.0(3) . .
O2 V6 V2 115.1(3) . .
O25 V6 V2 38.18(16) . .
O39 V6 V2 119.51(18) . .
O12 V6 V2 40.85(16) . .
O30 V6 V2 124.20(17) . .
O2 V6 V3 112.1(3) . .
O25 V6 V3 118.35(18) . .
O39 V6 V3 37.62(16) . .
O12 V6 V3 122.38(17) . .
O30 V6 V3 40.86(15) . .
V2 V6 V3 132.75(6) . .
O9 V7 O16 111.6(3) . .
O9 V7 O33 111.8(3) . .
O16 V7 O33 136.7(2) . .
O9 V7 O31 103.8(3) . .
O16 V7 O31 90.4(2) . .
O33 V7 O31 78.3(2) . .
O9 V7 O35 106.2(3) . .
O16 V7 O35 79.0(2) . .
O33 V7 O35 90.3(2) . .
O31 V7 O35 150.0(2) . .
O9 V7 V8 114.3(3) . .
O16 V7 V8 38.39(17) . .
O33 V7 V8 119.5(2) . .
O31 V7 V8 123.87(17) . .
O35 V7 V8 40.66(15) . .
O9 V7 V1 111.1(3) . .
O16 V7 V1 120.75(17) . .
O33 V7 V1 37.86(18) . .
O31 V7 V1 40.50(17) . .
O35 V7 V1 124.25(16) . .
V8 V7 V1 134.62(6) . .
O5 V8 O42 110.9(3) . .
O5 V8 O16 113.8(3) . .
O42 V8 O16 82.5(2) . .
O5 V8 O14 108.8(3) . .
O42 V8 O14 79.3(2) . .
O16 V8 O14 137.2(2) . .
O5 V8 O35 108.0(3) . .
O42 V8 O35 140.9(2) . .
O16 V8 O35 78.7(2) . .
O14 V8 O35 91.8(2) . .
O5 V8 V11 115.5(2) . .
O42 V8 V11 41.20(17) . .
O16 V8 V11 41.74(16) . .
O14 V8 V11 114.35(16) . .
O35 V8 V11 115.80(17) . .
O5 V8 V7 117.1(2) . .
O42 V8 V7 113.70(17) . .
O16 V8 V7 37.73(16) . .
O14 V8 V7 121.16(18) . .
O35 V8 V7 41.02(17) . .
V11 V8 V7 77.01(6) . .
O5 V8 V10 113.3(2) . .
O42 V8 V10 38.22(17) . .
O16 V8 V10 113.83(17) . .
O14 V8 V10 41.25(16) . .
O35 V8 V10 124.73(17) . .
V11 V8 V10 76.84(5) . .
V7 V8 V10 129.29(5) . .
O15 V9 O36 111.7(3) . .
O15 V9 O41 114.4(3) . .
O36 V9 O41 82.7(2) . .
O15 V9 O24 108.9(3) . .
O36 V9 O24 78.6(2) . .
O41 V9 O24 136.5(2) . .
O15 V9 O34 108.3(3) . .
O36 V9 O34 140.0(2) . .
O41 V9 O34 79.5(2) . .
O24 V9 O34 90.3(2) . .
O15 V9 V13 116.0(2) . .
O36 V9 V13 41.28(18) . .
O41 V9 V13 42.01(16) . .
O24 V9 V13 113.85(16) . .
O34 V9 V13 116.49(18) . .
O15 V9 V5 117.3(2) . .
O36 V9 V5 113.83(18) . .
O41 V9 V5 37.91(16) . .
O24 V9 V5 120.38(17) . .
O34 V9 V5 41.60(18) . .
V13 V9 V5 77.48(5) . .
O15 V9 V14 112.9(2) . .
O36 V9 V14 37.85(17) . .
O41 V9 V14 114.13(16) . .
O24 V9 V14 41.05(16) . .
O34 V9 V14 123.72(17) . .
V13 V9 V14 76.92(5) . .
V5 V9 V14 129.63(6) . .
O8 V10 O40 108.1(3) . .
O8 V10 O42 105.9(3) . .
O40 V10 O42 89.9(2) . .
O8 V10 O39 108.3(3) . .
O40 V10 O39 83.6(2) . .
O42 V10 O39 145.5(2) . .
O8 V10 O14 108.4(3) . .
O40 V10 O14 143.4(2) . .
O42 V10 O14 77.6(2) . .
O39 V10 O14 87.6(2) . .
O8 V10 V3 108.6(2) . .
O40 V10 V3 42.10(17) . .
O42 V10 V3 127.43(16) . .
O39 V10 V3 42.30(16) . .
O14 V10 V3 124.90(16) . .
O8 V10 V8 109.4(2) . .
O40 V10 V8 121.96(18) . .
O42 V10 V8 37.89(16) . .
O39 V10 V8 122.63(17) . .
O14 V10 V8 39.90(17) . .
V3 V10 V8 142.01(6) . .
O7 V11 O32 106.3(3) . .
O7 V11 O42 106.8(3) . .
O32 V11 O42 93.1(2) . .
O7 V11 O16 109.6(3) . .
O32 V11 O16 143.9(2) . .
O42 V11 O16 80.7(2) . .
O7 V11 O22 106.9(3) . .
O32 V11 O22 76.3(2) . .
O42 V11 O22 146.2(2) . .
O16 V11 O22 89.2(2) . .
O7 V11 V8 109.5(2) . .
O32 V11 V8 127.51(18) . .
O42 V11 V8 40.31(16) . .
O16 V11 V8 40.87(17) . .
O22 V11 V8 125.56(18) . .
O7 V11 V4 108.9(2) . .
O32 V11 V4 36.74(17) . .
O42 V11 V4 124.65(16) . .
O16 V11 V4 122.96(16) . .
O22 V11 V4 39.67(17) . .
V8 V11 V4 141.61(6) . .
O4 V12 O21 106.5(3) . .
O4 V12 O26 107.4(3) . .
O21 V12 O26 90.8(2) . .
O4 V12 O33 109.5(3) . .
O21 V12 O33 82.6(2) . .
O26 V12 O33 142.8(2) . .
O4 V12 O27 108.3(3) . .
O21 V12 O27 145.1(2) . .
O26 V12 O27 77.1(2) . .
O33 V12 O27 87.7(2) . .
O4 V12 V1 108.1(3) . .
O21 V12 V1 41.56(18) . .
O26 V12 V1 126.86(17) . .
O33 V12 V1 41.80(17) . .
O27 V12 V1 125.28(17) . .
O4 V12 V2 110.1(3) . .
O21 V12 V2 123.03(19) . .
O26 V12 V2 37.32(15) . .
O33 V12 V2 121.82(18) . .
O27 V12 V2 39.97(15) . .
V1 V12 V2 141.79(6) . .
O20 V13 O36 107.8(3) . .
O20 V13 O21 106.0(3) . .
O36 V13 O21 91.8(2) . .
O20 V13 O41 110.0(3) . .
O36 V13 O41 81.2(2) . .
O21 V13 O41 143.8(2) . .
O20 V13 O28 107.2(3) . .
O36 V13 O28 145.0(2) . .
O21 V13 O28 76.8(2) . .
O41 V13 O28 88.8(2) . .
O20 V13 V9 109.9(2) . .
O36 V13 V9 40.63(16) . .
O21 V13 V9 126.93(19) . .
O41 V13 V9 41.16(17) . .
O28 V13 V9 125.27(18) . .
O20 V13 V1 108.9(2) . .
O36 V13 V1 123.47(16) . .
O21 V13 V1 37.19(18) . .
O41 V13 V1 122.66(16) . .
O28 V13 V1 39.73(16) . .
V9 V13 V1 141.25(5) . .
O6 V14 O26 108.0(3) . .
O6 V14 O36 106.8(3) . .
O26 V14 O36 91.1(2) . .
O6 V14 O25 109.4(3) . .
O26 V14 O25 83.2(2) . .
O36 V14 O25 143.3(2) . .
O6 V14 O24 108.5(3) . .
O26 V14 O24 143.5(2) . .
O36 V14 O24 76.3(2) . .
O25 V14 O24 87.0(2) . .
O6 V14 V2 108.5(2) . .
O26 V14 V2 42.01(16) . .
O36 V14 V2 128.03(17) . .
O25 V14 V2 42.11(16) . .
O24 V14 V2 124.67(16) . .
O6 V14 V9 108.9(2) . .
O26 V14 V9 122.93(18) . .
O36 V14 V9 36.97(16) . .
O25 V14 V9 121.77(17) . .
O24 V14 V9 39.59(16) . .
V2 V14 V9 142.60(6) . .
O17 V15 O32 107.3(3) . .
O17 V15 O40 107.9(3) . .
O32 V15 O40 90.1(2) . .
O17 V15 O37 107.0(3) . .
O32 V15 O37 83.7(2) . .
O40 V15 O37 144.8(2) . .
O17 V15 O29 108.8(3) . .
O32 V15 O29 143.9(2) . .
O40 V15 O29 76.9(2) . .
O37 V15 O29 87.9(2) . .
O17 V15 V4 108.5(3) . .
O32 V15 V4 41.39(16) . .
O40 V15 V4 126.05(17) . .
O37 V15 V4 42.73(16) . .
O29 V15 V4 124.87(16) . .
O17 V15 V3 109.4(3) . .
O32 V15 V3 122.93(17) . .
O40 V15 V3 37.47(16) . .
O37 V15 V3 123.40(17) . .
O29 V15 V3 39.85(15) . .
V4 V15 V3 142.07(6) . .
V12 O4 Cu2 130.0(3) . .
As1 O10 As2 132.4(4) . .
As6 O12 V2 136.6(3) . .
As6 O12 V6 124.2(3) . .
V2 O12 V6 98.2(2) . .
As5 O13 As6 131.4(3) . .
As6 O14 V8 135.7(3) . .
As6 O14 V10 125.1(3) . .
V8 O14 V10 98.8(2) . .
V7 O16 V8 103.9(3) . .
V7 O16 V11 146.4(3) . .
V8 O16 V11 97.4(3) . .
V1 O21 V12 96.9(2) . .
V1 O21 V13 105.2(3) . .
V12 O21 V13 147.5(4) . .
As2 O22 V4 134.9(3) . .
As2 O22 V11 125.4(3) . .
V4 O22 V11 99.6(3) . .
As1 O23 V4 136.0(3) . .
As1 O23 V5 124.4(3) . .
V4 O23 V5 99.3(3) . .
As4 O24 V9 135.5(3) . .
As4 O24 V14 124.5(3) . .
V9 O24 V14 99.4(2) . .
V6 O25 V2 104.2(2) . .
V6 O25 V14 150.3(3) . .
V2 O25 V14 95.1(3) . .
V14 O26 V12 147.9(3) . .
V14 O26 V2 96.0(3) . .
V12 O26 V2 105.4(2) . .
As5 O27 V2 135.8(3) . .
As5 O27 V12 124.7(3) . .
V2 O27 V12 99.2(2) . .
As1 O28 V1 134.1(3) . .
As1 O28 V13 125.9(3) . .
V1 O28 V13 99.9(3) . .
As3 O29 V3 136.4(3) . .
As3 O29 V15 123.1(3) . .
V3 O29 V15 99.6(2) . .
As4 O30 V3 136.7(3) . .
As4 O30 V6 123.2(3) . .
V3 O30 V6 98.2(2) . .
As2 O31 V1 135.7(3) . .
As2 O31 V7 125.1(3) . .
V1 O31 V7 98.9(3) . .
V15 O32 V4 97.3(2) . .
V15 O32 V11 146.0(3) . .
V4 O32 V11 105.8(3) . .
V7 O33 V1 104.6(3) . .
V7 O33 V12 149.1(4) . .
V1 O33 V12 95.2(2) . .
As3 O34 V9 137.8(3) . .
As3 O34 V5 123.1(3) . .
V9 O34 V5 97.7(2) . .
As5 O35 V8 135.9(3) . .
As5 O35 V7 124.2(3) . .
V8 O35 V7 98.3(2) . .
V9 O36 V13 98.1(3) . .
V9 O36 V14 105.2(3) . .
V13 O36 V14 146.0(3) . .
V5 O37 V4 103.0(3) . .
V5 O37 V15 147.1(3) . .
V4 O37 V15 94.2(2) . .
As3 O38 As4 130.6(3) . .
V3 O39 V6 104.2(2) . .
V3 O39 V10 94.2(2) . .
V6 O39 V10 147.9(3) . .
V3 O40 V10 95.5(2) . .
V3 O40 V15 104.6(2) . .
V10 O40 V15 150.3(3) . .
V5 O41 V9 104.1(3) . .
V5 O41 V13 146.7(3) . .
V9 O41 V13 96.8(2) . .
V8 O42 V10 103.9(3) . .
V8 O42 V11 98.5(3) . .
V10 O42 V11 145.2(3) . .
C1 N1 Cu1 112.2(8) . .
C2 N2 Cu1 109.1(6) . .
C3 N3 Cu2 110.1(11) . .
C4 N4 Cu2 104.6(10) . .
C5 N5 Cu2 114.6(10) . .
C6 N6 Cu2 110.9(9) . .
C7 N7 Cu3 110.4(7) . .
C8 N8 Cu3 109.4(7) . .
C9 N9 Cu3 108.2(6) . .
C10 N10 Cu3 111.0(6) . .
C2 C1 N1 114.6(12) . .
C2 C1 C11 123.8(13) . .
N1 C1 C11 121.2(13) . .
C1 C2 N2 119.9(10) . .
C4 C3 N3 111.8(15) . .
C13 C4 C3 113(2) . .
C13 C4 N4 109.9(19) . .
C3 C4 N4 116.0(18) . .
C6 C5 N5 111.9(18) . .
C5 C6 N6 118.2(18) . .
C5 C6 C12 119(2) . .
N6 C6 C12 121.7(19) . .
C8 C7 N7 110.8(11) . .
N8 C8 C7 113.2(12) . .
N8 C8 C14 114.3(13) . .
C7 C8 C14 116.5(13) . .
C15 C9 N9 114.1(9) . .
C15 C9 C10 113.4(10) . .
N9 C9 C10 106.9(9) . .
N10 C10 C9 110.5(9) . .

loop_
_geom_bond_atom_site_label_1
_geom_bond_atom_site_label_2
_geom_bond_distance
_geom_bond_site_symmetry_2
As1 O23 1.772(6) .
As1 O10 1.776(6) .
As1 O28 1.779(6) .
As2 O22 1.752(6) .
As2 O31 1.763(6) .
As2 O10 1.782(6) .
As3 O34 1.758(5) .
As3 O29 1.766(5) .
As3 O38 1.775(6) .
As4 O24 1.755(6) .
As4 O30 1.768(5) .
As4 O38 1.807(6) .
As5 O27 1.752(5) .
As5 O13 1.778(6) .
As5 O35 1.778(5) .
As6 O12 1.761(5) .
As6 O14 1.777(6) .
As6 O13 1.795(6) .
Cu1 N1 1.998(8) .
Cu1 N1 1.998(8) 2_645
Cu1 N2 2.029(7) .
Cu1 N2 2.029(7) 2_645
Cu2 N3 1.968(16) .
Cu2 N5 1.981(12) .
Cu2 N4 2.019(10) .
Cu2 N6 2.071(11) .
Cu2 O4 2.398(5) .
Cu3 N8 1.991(8) .
Cu3 N10 1.992(8) .
Cu3 N7 2.018(9) .
Cu3 N9 2.020(8) .
V1 O1 1.616(7) .
V1 O21 1.916(6) .
V1 O33 1.920(6) .
V1 O28 1.984(6) .
V1 O31 1.989(6) .
V1 V12 2.868(2) .
V1 V7 3.0265(19) .
V1 V13 3.059(2) .
V2 O19 1.596(6) .
V2 O26 1.929(5) .
V2 O25 1.930(6) .
V2 O27 1.996(6) .
V2 O12 2.000(6) .
V2 V14 2.8661(19) .
V2 V6 3.026(2) .
V2 V12 3.067(2) .
V3 O18 1.603(6) .
V3 O40 1.914(6) .
V3 O39 1.918(5) .
V3 O29 1.979(6) .
V3 O30 2.013(5) .
V3 V10 2.8425(19) .
V3 V6 3.046(2) .
V3 V15 3.046(2) .
V4 O3 1.601(6) .
V4 O32 1.908(5) .
V4 O37 1.947(6) .
V4 O22 1.987(6) .
V4 O23 1.991(6) .
V4 V15 2.862(2) .
V4 V5 3.039(2) .
V4 V11 3.069(2) .
V5 O11 1.592(6) .
V5 O41 1.918(5) .
V5 O37 1.936(5) .
V5 O23 1.996(6) .
V5 O34 2.028(6) .
V5 V9 3.027(2) .
V6 O2 1.602(7) .
V6 O25 1.904(5) .
V6 O39 1.941(5) .
V6 O12 2.003(6) .
V6 O30 2.015(6) .
V7 O9 1.612(6) .
V7 O16 1.902(5) .
V7 O33 1.905(5) .
V7 O31 1.995(6) .
V7 O35 2.001(6) .
V7 V8 3.017(2) .
V8 O5 1.620(5) .
V8 O42 1.913(5) .
V8 O16 1.930(6) .
V8 O14 1.963(6) .
V8 O35 1.987(5) .
V8 V11 2.925(2) .
V8 V10 3.024(2) .
V9 O15 1.634(5) .
V9 O36 1.905(5) .
V9 O41 1.920(6) .
V9 O24 1.975(6) .
V9 O34 1.990(5) .
V9 V13 2.896(2) .
V9 V14 3.057(2) .
V10 O8 1.602(6) .
V10 O40 1.927(5) .
V10 O42 1.927(6) .
V10 O39 1.964(6) .
V10 O14 2.018(6) .
V11 O7 1.608(6) .
V11 O32 1.941(5) .
V11 O42 1.948(6) .
V11 O16 1.964(5) .
V11 O22 2.030(6) .
V12 O4 1.609(6) .
V12 O21 1.917(6) .
V12 O26 1.927(6) .
V12 O33 1.965(6) .
V12 O27 2.031(5) .
V13 O20 1.612(5) .
V13 O36 1.930(6) .
V13 O21 1.933(5) .
V13 O41 1.952(5) .
V13 O28 2.013(6) .
V14 O6 1.601(6) .
V14 O26 1.926(5) .
V14 O36 1.944(6) .
V14 O25 1.953(5) .
V14 O24 2.035(5) .
V15 O17 1.598(6) .
V15 O32 1.906(6) .
V15 O40 1.936(5) .
V15 O37 1.958(5) .
V15 O29 2.009(6) .
N1 C1 1.441(16) .
N2 C2 1.424(14) .
N3 C3 1.408(16) .
N4 C4 1.42(2) .
N5 C5 1.45(2) .
N6 C6 1.42(3) .
N7 C7 1.445(15) .
N8 C8 1.429(16) .
N9 C9 1.493(13) .
N10 C10 1.452(14) .
C1 C2 1.374(19) .
C1 C11 1.454(18) .
C3 C4 1.40(3) .
C4 C13 1.353(16) .
C5 C6 1.345(17) .
C6 C12 1.466(17) .
C7 C8 1.435(19) .
C8 C14 1.56(2) .
C9 C15 1.479(16) .
C9 C10 1.502(15) .
